data_7102552
loop_
_publ_author_name
'Takemoto, Shin'
'Tanaka, Shinpei'
'Mizobe, Yasushi'
'Hidai, Masanobu'

_publ_section_title
;
 Ti-Mo heterobimetallic thiacalix[4]arene complex containing an unusual
 alpha-agostic micro2-eta5:eta2-cyclopentadienyl ligand.
;
_journal_issue 7
_journal_name_full 'Chemical communications (Cambridge, England)'
_journal_page_first 838
_journal_page_last 839
_journal_paper_doi 10.1039/b316972c
_journal_year 2004
_chemical_formula_sum 'C90 H100 O8 S8 Ti2'
_chemical_formula_weight 1662.07
_chemical_name_systematic
;
?
;
_space_group_IT_number 2
_symmetry_cell_setting triclinic
_symmetry_space_group_name_Hall '-P 1'
_symmetry_space_group_name_H-M 'P -1'
_atom_sites_solution_hydrogens geom
_atom_sites_solution_primary direct
_atom_sites_solution_secondary difmap
_audit_creation_method SHELXL-97
_cell_angle_alpha 109.90(3)
_cell_angle_beta 95.721(19)
_cell_angle_gamma 93.84(3)
_cell_formula_units_Z 2
_cell_length_a 13.483(3)
_cell_length_b 16.930(8)
_cell_length_c 20.649(6)
_cell_measurement_temperature 296(2)
_cell_volume 4384(3)
_computing_structure_refinement 'SHELXL-97 (Sheldrick, 1997)'
_computing_structure_solution 'SHELXS-97 (Sheldrick, 1990)'
_diffrn_ambient_temperature 296(2)
_diffrn_measured_fraction_theta_full 0.999
_diffrn_measured_fraction_theta_max 0.999
_diffrn_measurement_device_type 'Rigaku AFC7R'
_diffrn_measurement_method \w-2\q
_diffrn_radiation_monochromator graphite
_diffrn_radiation_source 'fine-focus sealed tube'
_diffrn_radiation_type MoK\a
_diffrn_radiation_wavelength 0.71069
_diffrn_reflns_av_R_equivalents 0.1122
_diffrn_reflns_av_sigmaI/netI 0.0960
_diffrn_reflns_limit_h_max 16
_diffrn_reflns_limit_h_min 0
_diffrn_reflns_limit_k_max 20
_diffrn_reflns_limit_k_min -20
_diffrn_reflns_limit_l_max 24
_diffrn_reflns_limit_l_min -24
_diffrn_reflns_number 16123
_diffrn_reflns_theta_full 25.00
_diffrn_reflns_theta_max 25.00
_diffrn_reflns_theta_min 2.57
_diffrn_standards_decay_% -3.95
_diffrn_standards_interval_count 150
_diffrn_standards_number 3
_exptl_absorpt_coefficient_mu 0.426
_exptl_absorpt_correction_T_max 0.9197
_exptl_absorpt_correction_T_min 0.7271
_exptl_absorpt_correction_type psi-scan
_exptl_crystal_colour orange
_exptl_crystal_density_diffrn 1.260
_exptl_crystal_density_method 'not measured'
_exptl_crystal_description platelet
_exptl_crystal_F_000 1752
_exptl_crystal_size_max 0.80
_exptl_crystal_size_mid 0.40
_exptl_crystal_size_min 0.20
_refine_diff_density_max 2.985
_refine_diff_density_min -0.930
_refine_diff_density_rms 0.097
_refine_ls_extinction_method none
_refine_ls_goodness_of_fit_ref 1.037
_refine_ls_hydrogen_treatment mixed
_refine_ls_matrix_type full
_refine_ls_number_parameters 977
_refine_ls_number_reflns 15406
_refine_ls_number_restraints 0
_refine_ls_restrained_S_all 1.037
_refine_ls_R_factor_all 0.1496
_refine_ls_R_factor_gt 0.0645
_refine_ls_shift/su_max 0.001
_refine_ls_shift/su_mean 0.000
_refine_ls_structure_factor_coef Fsqd
_refine_ls_weighting_details 'calc w=1/[\s^2^(Fo^2^)+(0.1227P)^2^+3.2119P] where P=(Fo^2^+2Fc^2^)/3'
_refine_ls_weighting_scheme calc
_refine_ls_wR_factor_gt 0.1818
_refine_ls_wR_factor_ref 0.2249
_reflns_number_gt 8595
_reflns_number_total 15406
_reflns_threshold_expression >2sigma(I)
_cod_data_source_file b316972c.txt
_cod_data_source_block '[TC4A-(OH)(O)3TiCp](3)'
_cod_original_sg_symbol_H-M P-1
_cod_database_code 7102552

loop_
_symmetry_equiv_pos_as_xyz
'x, y, z'
'-x, -y, -z'

loop_
_atom_site_label
_atom_site_type_symbol
_atom_site_fract_x
_atom_site_fract_y
_atom_site_fract_z
_atom_site_U_iso_or_equiv
_atom_site_adp_type
_atom_site_occupancy
_atom_site_symmetry_multiplicity
_atom_site_calc_flag
_atom_site_refinement_flags
Ti1 Ti 1.42975(7) 0.87698(6) 0.14206(5) 0.0399(3) Uani 1 1 d .
Ti2 Ti 0.81070(6) 0.57238(6) 0.37938(5) 0.0316(2) Uani 1 1 d .
S1 S 1.21314(10) 0.78920(9) 0.20220(8) 0.0431(4) Uani 1 1 d .
S2 S 1.19833(11) 1.01298(11) 0.05723(8) 0.0497(4) Uani 1 1 d .
S3 S 1.59518(10) 1.11340(10) 0.14192(8) 0.0432(4) Uani 1 1 d .
S4 S 1.59529(10) 0.92352(9) 0.31609(8) 0.0467(4) Uani 1 1 d .
S5 S 1.04907(11) 0.46170(9) 0.37529(8) 0.0464(4) Uani 1 1 d .
S6 S 1.00895(10) 0.78864(8) 0.37808(8) 0.0424(3) Uani 1 1 d .
S7 S 0.62582(10) 0.69280(9) 0.25085(9) 0.0456(4) Uani 1 1 d .
S8 S 0.65707(11) 0.37013(9) 0.26460(10) 0.0546(4) Uani 1 1 d .
O1 O 1.4318(3) 0.8212(2) 0.2078(2) 0.0452(9) Uani 1 1 d .
O2 O 1.3034(2) 0.9103(2) 0.13716(19) 0.0382(8) Uani 1 1 d .
O3 O 1.4135(3) 1.0215(3) 0.0436(2) 0.0634(12) Uani 1 1 d .
O4 O 1.5129(3) 0.9742(2) 0.19175(18) 0.0381(8) Uani 1 1 d .
O5 O 0.8276(3) 0.4612(2) 0.3706(2) 0.0411(9) Uani 1 1 d .
O6 O 0.9331(2) 0.6083(2) 0.36349(18) 0.0352(8) Uani 1 1 d .
O7 O 0.7916(3) 0.7979(3) 0.3604(2) 0.0550(11) Uani 1 1 d .
O8 O 0.7251(2) 0.5595(2) 0.30074(18) 0.0362(8) Uani 1 1 d .
C1 C 1.3600(6) 1.1021(5) 0.4971(4) 0.080(2) Uani 1 1 d .
H1A H 1.3308 1.1351 0.5368 0.120 Uiso 1 1 calc R
H1B H 1.3811 1.1375 0.4722 0.120 Uiso 1 1 calc R
H1C H 1.4168 1.0785 0.5121 0.120 Uiso 1 1 calc R
C2 C 1.2503(7) 0.9755(5) 0.4910(4) 0.089(3) Uani 1 1 d .
H2A H 1.2014 0.9302 0.4620 0.133 Uiso 1 1 calc R
H2B H 1.2218 1.0091 0.5308 0.133 Uiso 1 1 calc R
H2C H 1.3078 0.9525 0.5060 0.133 Uiso 1 1 calc R
C3 C 1.1906(6) 1.0684(6) 0.4289(5) 0.095(3) Uani 1 1 d .
H3A H 1.1416 1.0237 0.3991 0.142 Uiso 1 1 calc R
H3B H 1.2094 1.1053 0.4047 0.142 Uiso 1 1 calc R
H3C H 1.1627 1.0998 0.4698 0.142 Uiso 1 1 calc R
C4 C 0.8454(7) 0.8827(9) 0.1963(7) 0.170(7) Uani 1 1 d .
H4A H 0.8698 0.8313 0.1978 0.256 Uiso 1 1 calc R
H4B H 0.7736 0.8770 0.1925 0.256 Uiso 1 1 calc R
H4C H 0.8724 0.9286 0.2380 0.256 Uiso 1 1 calc R
C5 C 0.8291(6) 0.8307(7) 0.0676(7) 0.180(7) Uani 1 1 d .
H5A H 0.8510 0.8436 0.0291 0.270 Uiso 1 1 calc R
H5B H 0.7574 0.8285 0.0645 0.270 Uiso 1 1 calc R
H5C H 0.8493 0.7771 0.0665 0.270 Uiso 1 1 calc R
C6 C 0.8375(6) 0.9793(6) 0.1338(5) 0.091(3) Uani 1 1 d .
H6A H 0.8562 0.9901 0.0937 0.137 Uiso 1 1 calc R
H6B H 0.8652 1.0256 0.1751 0.137 Uiso 1 1 calc R
H6C H 0.7657 0.9733 0.1311 0.137 Uiso 1 1 calc R
C7 C 1.3864(11) 1.2344(10) 0.3601(5) 0.189(7) Uani 1 1 d .
H7A H 1.3687 1.1767 0.3557 0.284 Uiso 1 1 calc R
H7B H 1.3719 1.2713 0.4041 0.284 Uiso 1 1 calc R
H7C H 1.4566 1.2430 0.3570 0.284 Uiso 1 1 calc R
C8 C 1.2165(7) 1.2432(8) 0.3118(5) 0.142(5) Uani 1 1 d .
H8A H 1.1982 1.1861 0.3087 0.213 Uiso 1 1 calc R
H8B H 1.1753 1.2555 0.2765 0.213 Uiso 1 1 calc R
H8C H 1.2069 1.2813 0.3567 0.213 Uiso 1 1 calc R
C9 C 1.3506(14) 1.3406(7) 0.3064(8) 0.231(10) Uani 1 1 d .
H9A H 1.4200 1.3490 0.3010 0.346 Uiso 1 1 calc R
H9B H 1.3388 1.3782 0.3509 0.346 Uiso 1 1 calc R
H9C H 1.3096 1.3519 0.2704 0.346 Uiso 1 1 calc R
C10 C 1.9327(5) 1.2037(5) 0.3229(4) 0.081(2) Uani 1 1 d .
H10A H 1.9028 1.2265 0.2899 0.122 Uiso 1 1 calc R
H10B H 1.9573 1.1512 0.2988 0.122 Uiso 1 1 calc R
H10C H 1.9872 1.2429 0.3524 0.122 Uiso 1 1 calc R
C11 C 1.9011(6) 1.1535(6) 0.4197(5) 0.101(3) Uani 1 1 d .
H11A H 1.8519 1.1445 0.4477 0.151 Uiso 1 1 calc R
H11B H 1.9558 1.1927 0.4489 0.151 Uiso 1 1 calc R
H11C H 1.9256 1.1007 0.3958 0.151 Uiso 1 1 calc R
C12 C 1.8204(7) 1.2746(5) 0.4067(5) 0.097(3) Uani 1 1 d .
H12A H 1.7908 1.2982 0.3741 0.145 Uiso 1 1 calc R
H12B H 1.8773 1.3120 0.4348 0.145 Uiso 1 1 calc R
H12C H 1.7720 1.2676 0.4360 0.145 Uiso 1 1 calc R
C13 C 1.2824(5) 1.0309(4) 0.4496(3) 0.0557(16) Uani 1 1 d .
C14 C 0.8766(4) 0.9000(4) 0.1363(4) 0.0537(16) Uani 1 1 d .
C15 C 1.3254(6) 1.2536(5) 0.3015(4) 0.072(2) Uani 1 1 d .
C16 C 1.8541(5) 1.1888(4) 0.3673(3) 0.0540(16) Uani 1 1 d .
C17 C 1.3980(4) 0.8693(3) 0.2660(3) 0.0379(12) Uani 1 1 d .
C18 C 1.4650(4) 0.9264(3) 0.3211(3) 0.0392(13) Uani 1 1 d .
C19 C 1.4277(4) 0.9787(3) 0.3792(3) 0.0426(13) Uani 1 1 d .
H19 H 1.4722 1.0166 0.4154 0.051 Uiso 1 1 calc R
C20 C 1.3251(4) 0.9758(3) 0.3846(3) 0.0424(13) Uani 1 1 d .
C21 C 1.2608(4) 0.9159(3) 0.3301(3) 0.0418(13) Uani 1 1 d .
H21 H 1.1926 0.9108 0.3335 0.050 Uiso 1 1 calc R
C22 C 1.2957(4) 0.8641(3) 0.2716(3) 0.0367(12) Uani 1 1 d .
C23 C 1.2034(4) 0.9077(3) 0.1357(3) 0.0327(11) Uani 1 1 d .
C24 C 1.1514(4) 0.8570(3) 0.1665(3) 0.0344(11) Uani 1 1 d .
C25 C 1.0480(4) 0.8565(3) 0.1665(3) 0.0376(12) Uani 1 1 d .
H25 H 1.0158 0.8232 0.1875 0.045 Uiso 1 1 calc R
C26 C 0.9914(4) 0.9031(3) 0.1369(3) 0.0392(12) Uani 1 1 d .
C27 C 1.0424(4) 0.9518(3) 0.1054(3) 0.0399(13) Uani 1 1 d .
H27 H 1.0065 0.9834 0.0842 0.048 Uiso 1 1 calc R
C28 C 1.1461(4) 0.9540(3) 0.1050(3) 0.0348(11) Uani 1 1 d .
C29 C 1.3922(4) 1.0779(4) 0.1051(3) 0.0423(13) Uani 1 1 d .
C30 C 1.2933(4) 1.0835(4) 0.1194(3) 0.0414(13) Uani 1 1 d .
C31 C 1.2719(4) 1.1402(4) 0.1815(3) 0.0453(14) Uani 1 1 d .
H31 H 1.2056 1.1428 0.1900 0.054 Uiso 1 1 calc R
C32 C 1.3473(4) 1.1933(4) 0.2315(3) 0.0468(14) Uani 1 1 d .
C33 C 1.4459(4) 1.1862(4) 0.2162(3) 0.0422(13) Uani 1 1 d .
H33 H 1.4978 1.2209 0.2485 0.051 Uiso 1 1 calc R
C34 C 1.4688(4) 1.1298(3) 0.1550(3) 0.0352(12) Uani 1 1 d .
C35 C 1.5928(3) 1.0246(3) 0.2337(3) 0.0330(11) Uani 1 1 d .
C36 C 1.6375(4) 1.0934(3) 0.2187(3) 0.0347(11) Uani 1 1 d .
C37 C 1.7203(4) 1.1441(3) 0.2617(3) 0.0389(12) Uani 1 1 d .
H37 H 1.7476 1.1893 0.2510 0.047 Uiso 1 1 calc R
C38 C 1.7638(4) 1.1300(3) 0.3197(3) 0.0414(13) Uani 1 1 d .
C39 C 1.7175(4) 1.0635(3) 0.3356(3) 0.0400(13) Uani 1 1 d .
H39 H 1.7430 1.0537 0.3754 0.048 Uiso 1 1 calc R
C40 C 1.6346(4) 1.0116(3) 0.2935(3) 0.0352(12) Uani 1 1 d .
C41 C 1.4253(8) 0.8222(6) 0.0203(4) 0.083(3) Uani 1 1 d .
H41 H 1.3887 0.8460 -0.0075 0.100 Uiso 1 1 calc R
C42 C 1.5266(8) 0.8469(6) 0.0508(5) 0.096(3) Uani 1 1 d .
H42 H 1.5693 0.8898 0.0466 0.116 Uiso 1 1 calc R
C43 C 1.5497(7) 0.7954(7) 0.0880(5) 0.090(3) Uani 1 1 d .
H43 H 1.6109 0.7978 0.1141 0.108 Uiso 1 1 calc R
C44 C 1.4683(9) 0.7411(5) 0.0799(5) 0.089(3) Uani 1 1 d .
H44 H 1.4644 0.6986 0.0989 0.107 Uiso 1 1 calc R
C45 C 1.3923(7) 0.7576(5) 0.0395(4) 0.083(2) Uani 1 1 d .
H45 H 1.3281 0.7290 0.0272 0.100 Uiso 1 1 calc R
C46 C 1.0537(8) 0.2919(9) 0.1029(6) 0.173(7) Uani 1 1 d .
H46A H 1.0541 0.3474 0.1002 0.259 Uiso 1 1 calc R
H46B H 1.0720 0.2536 0.0607 0.259 Uiso 1 1 calc R
H46C H 1.1008 0.2934 0.1414 0.259 Uiso 1 1 calc R
C47 C 0.9496(12) 0.1763(6) 0.1170(6) 0.180(7) Uani 1 1 d .
H47A H 0.8837 0.1574 0.1233 0.270 Uiso 1 1 calc R
H47B H 0.9968 0.1779 0.1555 0.270 Uiso 1 1 calc R
H47C H 0.9680 0.1380 0.0748 0.270 Uiso 1 1 calc R
C48 C 0.8816(9) 0.2595(7) 0.0494(5) 0.129(4) Uani 1 1 d .
H48A H 0.8827 0.3151 0.0469 0.194 Uiso 1 1 calc R
H48B H 0.8145 0.2395 0.0523 0.194 Uiso 1 1 calc R
H48C H 0.9043 0.2219 0.0085 0.194 Uiso 1 1 calc R
C49 C 0.3426(7) 0.3359(6) 0.0850(6) 0.120(4) Uani 1 1 d .
H49A H 0.3965 0.3045 0.0669 0.179 Uiso 1 1 calc R
H49B H 0.2838 0.3175 0.0512 0.179 Uiso 1 1 calc R
H49C H 0.3287 0.3267 0.1267 0.179 Uiso 1 1 calc R
C50 C 0.3957(8) 0.4382(8) 0.0328(5) 0.131(4) Uani 1 1 d .
H50A H 0.4514 0.4072 0.0180 0.197 Uiso 1 1 calc R
H50B H 0.4120 0.4964 0.0385 0.197 Uiso 1 1 calc R
H50C H 0.3380 0.4149 -0.0015 0.197 Uiso 1 1 calc R
C51 C 0.2879(6) 0.4775(8) 0.1285(6) 0.144(5) Uani 1 1 d .
H51A H 0.2293 0.4565 0.0947 0.216 Uiso 1 1 calc R
H51B H 0.3038 0.5367 0.1377 0.216 Uiso 1 1 calc R
H51C H 0.2754 0.4690 0.1708 0.216 Uiso 1 1 calc R
C52 C 0.8570(7) 0.4991(5) 0.0825(5) 0.113(4) Uani 1 1 d .
H52A H 0.7947 0.5164 0.0682 0.170 Uiso 1 1 calc R
H52B H 0.8462 0.4694 0.1139 0.170 Uiso 1 1 calc R
H52C H 0.8826 0.4625 0.0426 0.170 Uiso 1 1 calc R
C53 C 0.9445(12) 0.6204(6) 0.0673(5) 0.173(7) Uani 1 1 d .
H53A H 0.8820 0.6394 0.0555 0.260 Uiso 1 1 calc R
H53B H 0.9654 0.5820 0.0261 0.260 Uiso 1 1 calc R
H53C H 0.9944 0.6681 0.0877 0.260 Uiso 1 1 calc R
C54 C 1.0268(8) 0.5461(8) 0.1380(5) 0.158(6) Uani 1 1 d .
H54A H 1.0489 0.5081 0.0971 0.237 Uiso 1 1 calc R
H54B H 1.0168 0.5173 0.1700 0.237 Uiso 1 1 calc R
H54C H 1.0767 0.5937 0.1595 0.237 Uiso 1 1 calc R
C58 C 1.4030(7) 0.6804(17) 0.4655(7) 0.303(16) Uani 1 1 d .
H58A H 1.4748 0.6888 0.4692 0.455 Uiso 1 1 calc R
H58B H 1.3834 0.6294 0.4736 0.455 Uiso 1 1 calc R
H58C H 1.3796 0.7275 0.4993 0.455 Uiso 1 1 calc R
C59 C 1.4053(8) 0.6055(10) 0.3520(9) 0.252(12) Uani 1 1 d .
H59A H 1.3688 0.5875 0.3062 0.377 Uiso 1 1 calc R
H59B H 1.4036 0.5591 0.3689 0.377 Uiso 1 1 calc R
H59C H 1.4736 0.6240 0.3505 0.377 Uiso 1 1 calc R
C60 C 1.3960(7) 0.7421(12) 0.3799(16) 0.37(2) Uani 1 1 d .
H60A H 1.3777 0.7298 0.3311 0.554 Uiso 1 1 calc R
H60B H 1.4677 0.7517 0.3908 0.554 Uiso 1 1 calc R
H60C H 1.3670 0.7917 0.4058 0.554 Uiso 1 1 calc R
C61 C 0.9498(5) 0.2623(4) 0.1129(4) 0.0582(17) Uani 1 1 d .
C62 C 0.9314(5) 0.5759(4) 0.1187(3) 0.0462(14) Uani 1 1 d .
C63 C 0.3731(5) 0.4317(5) 0.1016(4) 0.069(2) Uani 1 1 d .
C64 C 1.3604(5) 0.6739(5) 0.3976(4) 0.069(2) Uani 1 1 d .
C65 C 0.8565(4) 0.4179(3) 0.3086(3) 0.0374(12) Uani 1 1 d .
C66 C 0.9583(4) 0.4150(3) 0.3007(3) 0.0370(12) Uani 1 1 d .
C67 C 0.9872(4) 0.3674(3) 0.2375(3) 0.0407(13) Uani 1 1 d .
H67 H 1.0550 0.3664 0.2329 0.049 Uiso 1 1 calc R
C68 C 0.9162(4) 0.3208(3) 0.1804(3) 0.0429(13) Uani 1 1 d .
C69 C 0.8158(4) 0.3257(3) 0.1893(3) 0.0446(14) Uani 1 1 d .
H69 H 0.7673 0.2963 0.1520 0.054 Uiso 1 1 calc R
C70 C 0.7850(4) 0.3730(3) 0.2519(3) 0.0387(13) Uani 1 1 d .
C71 C 1.0342(4) 0.6248(3) 0.3716(3) 0.0347(11) Uani 1 1 d .
C72 C 1.0951(4) 0.5617(3) 0.3733(3) 0.0374(12) Uani 1 1 d .
C73 C 1.1984(4) 0.5786(4) 0.3813(3) 0.0439(13) Uani 1 1 d .
H73 H 1.2378 0.5358 0.3820 0.053 Uiso 1 1 calc R
C74 C 1.2454(4) 0.6578(4) 0.3883(3) 0.0429(13) Uani 1 1 d .
C75 C 1.1850(4) 0.7184(3) 0.3849(3) 0.0412(13) Uani 1 1 d .
H75 H 1.2144 0.7710 0.3880 0.049 Uiso 1 1 calc R
C76 C 1.0799(4) 0.7036(3) 0.3768(3) 0.0354(12) Uani 1 1 d .
C77 C 0.8231(4) 0.7456(3) 0.3016(3) 0.0354(12) Uani 1 1 d .
C78 C 0.9252(4) 0.7384(3) 0.3003(3) 0.0331(11) Uani 1 1 d .
C79 C 0.9590(4) 0.6857(3) 0.2407(3) 0.0335(11) Uani 1 1 d .
H79 H 1.0276 0.6831 0.2399 0.040 Uiso 1 1 calc R
C80 C 0.8935(4) 0.6371(3) 0.1827(3) 0.0346(11) Uani 1 1 d .
C81 C 0.7913(4) 0.6434(3) 0.1855(3) 0.0372(12) Uani 1 1 d .
H81 H 0.7459 0.6113 0.1470 0.045 Uiso 1 1 calc R
C82 C 0.7560(4) 0.6956(3) 0.2433(3) 0.0356(12) Uani 1 1 d .
C83 C 0.6429(4) 0.5298(3) 0.2537(3) 0.0352(12) Uani 1 1 d .
C84 C 0.5912(4) 0.5824(3) 0.2255(3) 0.0368(12) Uani 1 1 d .
C85 C 0.5056(4) 0.5494(4) 0.1773(3) 0.0475(14) Uani 1 1 d .
H85 H 0.4724 0.5854 0.1595 0.057 Uiso 1 1 calc R
C86 C 0.4676(4) 0.4643(4) 0.1548(3) 0.0522(16) Uani 1 1 d .
C87 C 0.5201(4) 0.4138(4) 0.1814(3) 0.0498(15) Uani 1 1 d .
H87 H 0.4973 0.3566 0.1665 0.060 Uiso 1 1 calc R
C88 C 0.6058(4) 0.4430(3) 0.2296(3) 0.0409(13) Uani 1 1 d .
C89 C 0.8487(6) 0.6354(5) 0.5012(3) 0.068(2) Uani 1 1 d .
H89 H 0.9135 0.6398 0.5232 0.082 Uiso 1 1 calc R
C90 C 0.8083(6) 0.6942(4) 0.4750(4) 0.069(2) Uani 1 1 d .
H90 H 0.8418 0.7446 0.4762 0.083 Uiso 1 1 calc R
C91 C 0.7083(6) 0.6637(5) 0.4464(4) 0.069(2) Uani 1 1 d .
H91 H 0.6637 0.6901 0.4255 0.083 Uiso 1 1 calc R
C92 C 0.6885(6) 0.5871(5) 0.4552(4) 0.071(2) Uani 1 1 d .
H92 H 0.6277 0.5530 0.4411 0.085 Uiso 1 1 calc R
C93 C 0.7738(6) 0.5691(5) 0.4885(3) 0.067(2) Uani 1 1 d .
H93 H 0.7801 0.5212 0.5003 0.080 Uiso 1 1 calc R
H100 H 0.732(10) 0.801(9) 0.363(7) 0.21(6) Uiso 1 1 d .

loop_
_atom_site_aniso_label
_atom_site_aniso_U_11
_atom_site_aniso_U_22
_atom_site_aniso_U_33
_atom_site_aniso_U_23
_atom_site_aniso_U_13
_atom_site_aniso_U_12
Ti1 0.0318(5) 0.0415(6) 0.0430(6) 0.0114(5) 0.0038(4) 0.0005(4)
Ti2 0.0270(5) 0.0347(5) 0.0334(5) 0.0131(4) 0.0039(4) -0.0004(4)
S1 0.0363(7) 0.0396(8) 0.0534(9) 0.0226(7) -0.0077(6) -0.0099(6)
S2 0.0344(7) 0.0692(10) 0.0549(9) 0.0389(8) -0.0025(6) -0.0088(7)
S3 0.0282(7) 0.0582(9) 0.0527(9) 0.0315(7) 0.0099(6) -0.0003(6)
S4 0.0317(7) 0.0519(9) 0.0638(10) 0.0357(8) -0.0072(6) -0.0086(6)
S5 0.0400(8) 0.0412(8) 0.0575(9) 0.0236(7) -0.0139(7) -0.0025(6)
S6 0.0394(7) 0.0300(7) 0.0487(8) 0.0053(6) -0.0030(6) -0.0010(6)
S7 0.0286(7) 0.0432(8) 0.0673(10) 0.0214(7) 0.0071(6) 0.0079(6)
S8 0.0300(7) 0.0417(8) 0.0954(13) 0.0315(9) 0.0029(8) -0.0066(6)
O1 0.039(2) 0.046(2) 0.049(2) 0.0162(19) 0.0042(18) -0.0042(17)
O2 0.0270(18) 0.045(2) 0.048(2) 0.0213(18) 0.0097(16) 0.0036(15)
O3 0.048(3) 0.065(3) 0.063(3) 0.001(2) 0.020(2) -0.001(2)
O4 0.0326(19) 0.038(2) 0.042(2) 0.0136(17) 0.0010(16) -0.0032(15)
O5 0.044(2) 0.035(2) 0.049(2) 0.0187(18) 0.0085(18) 0.0033(16)
O6 0.0226(17) 0.0358(19) 0.049(2) 0.0184(17) 0.0015(15) -0.0020(14)
O7 0.046(3) 0.058(3) 0.053(3) 0.006(2) 0.013(2) 0.014(2)
O8 0.0288(18) 0.037(2) 0.042(2) 0.0166(17) -0.0053(15) -0.0043(15)
C1 0.104(6) 0.059(5) 0.063(5) 0.003(4) 0.024(4) -0.011(4)
C2 0.128(8) 0.068(5) 0.065(5) 0.014(4) 0.039(5) -0.013(5)
C3 0.088(6) 0.086(6) 0.103(7) 0.015(5) 0.024(5) 0.033(5)
C4 0.069(6) 0.316(17) 0.277(16) 0.259(15) 0.107(8) 0.100(8)
C5 0.039(5) 0.133(9) 0.248(15) -0.081(10) 0.008(7) -0.010(5)
C6 0.060(5) 0.107(7) 0.137(8) 0.070(6) 0.036(5) 0.038(5)
C7 0.214(16) 0.29(2) 0.063(7) 0.041(10) 0.037(8) 0.112(14)
C8 0.085(7) 0.209(13) 0.103(8) 0.003(8) 0.053(6) 0.032(8)
C9 0.41(3) 0.060(7) 0.213(16) -0.009(8) 0.214(17) 0.002(11)
C10 0.045(4) 0.111(6) 0.075(5) 0.029(5) -0.004(4) -0.039(4)
C11 0.080(6) 0.118(7) 0.108(7) 0.075(6) -0.051(5) -0.052(5)
C12 0.102(7) 0.071(5) 0.083(6) -0.007(5) 0.007(5) -0.033(5)
C13 0.070(4) 0.044(3) 0.050(4) 0.011(3) 0.016(3) 0.003(3)
C14 0.029(3) 0.049(4) 0.086(5) 0.024(3) 0.021(3) 0.006(3)
C15 0.065(5) 0.083(5) 0.056(4) 0.003(4) 0.025(4) 0.014(4)
C16 0.049(4) 0.060(4) 0.050(4) 0.022(3) -0.005(3) -0.021(3)
C17 0.037(3) 0.044(3) 0.035(3) 0.019(3) 0.003(2) -0.006(2)
C18 0.031(3) 0.048(3) 0.045(3) 0.028(3) 0.000(2) -0.008(2)
C19 0.049(3) 0.039(3) 0.040(3) 0.019(3) -0.003(3) -0.010(3)
C20 0.048(3) 0.042(3) 0.041(3) 0.020(3) 0.006(3) 0.001(3)
C21 0.039(3) 0.046(3) 0.044(3) 0.024(3) 0.003(3) -0.004(3)
C22 0.032(3) 0.039(3) 0.042(3) 0.022(3) -0.001(2) -0.008(2)
C23 0.027(3) 0.034(3) 0.033(3) 0.009(2) 0.003(2) -0.002(2)
C24 0.033(3) 0.033(3) 0.034(3) 0.010(2) 0.001(2) -0.002(2)
C25 0.033(3) 0.035(3) 0.045(3) 0.014(2) 0.010(2) -0.008(2)
C26 0.029(3) 0.040(3) 0.048(3) 0.013(3) 0.010(2) 0.001(2)
C27 0.027(3) 0.035(3) 0.059(4) 0.019(3) 0.005(2) 0.005(2)
C28 0.029(3) 0.035(3) 0.038(3) 0.012(2) 0.004(2) -0.004(2)
C29 0.035(3) 0.045(3) 0.049(3) 0.021(3) 0.008(3) 0.001(2)
C30 0.028(3) 0.048(3) 0.057(4) 0.031(3) 0.001(2) -0.002(2)
C31 0.036(3) 0.057(4) 0.054(4) 0.030(3) 0.014(3) 0.012(3)
C32 0.043(3) 0.052(4) 0.052(4) 0.023(3) 0.018(3) 0.009(3)
C33 0.033(3) 0.045(3) 0.051(4) 0.021(3) 0.002(2) -0.002(2)
C34 0.025(3) 0.041(3) 0.047(3) 0.024(3) 0.010(2) 0.000(2)
C35 0.025(2) 0.035(3) 0.036(3) 0.009(2) 0.004(2) -0.001(2)
C36 0.023(2) 0.037(3) 0.046(3) 0.017(2) 0.006(2) 0.002(2)
C37 0.037(3) 0.037(3) 0.045(3) 0.019(3) 0.005(2) -0.004(2)
C38 0.034(3) 0.041(3) 0.044(3) 0.010(3) 0.007(2) -0.009(2)
C39 0.031(3) 0.048(3) 0.040(3) 0.016(3) 0.003(2) -0.008(2)
C40 0.029(3) 0.039(3) 0.040(3) 0.018(2) 0.007(2) 0.000(2)
C41 0.125(8) 0.085(6) 0.038(4) 0.013(4) 0.022(4) 0.043(6)
C42 0.123(8) 0.069(6) 0.086(6) 0.000(5) 0.072(6) -0.008(5)
C43 0.063(5) 0.119(8) 0.076(6) 0.010(6) 0.025(4) 0.031(5)
C44 0.141(9) 0.067(5) 0.071(6) 0.024(4) 0.044(6) 0.039(6)
C45 0.094(6) 0.074(6) 0.060(5) -0.002(4) 0.008(5) -0.007(5)
C46 0.117(9) 0.203(13) 0.122(9) -0.048(9) 0.080(8) -0.042(9)
C47 0.38(2) 0.063(6) 0.131(10) 0.038(6) 0.126(12) 0.104(10)
C48 0.172(11) 0.128(9) 0.063(6) 0.000(6) -0.002(6) 0.052(8)
C49 0.079(6) 0.117(8) 0.121(8) 0.010(6) -0.042(6) -0.031(6)
C50 0.099(8) 0.194(12) 0.075(7) 0.031(7) -0.029(6) -0.011(8)
C51 0.043(5) 0.174(11) 0.146(10) -0.021(8) -0.032(6) 0.020(6)
C52 0.099(7) 0.080(6) 0.113(8) -0.033(5) 0.034(6) 0.009(5)
C53 0.37(2) 0.090(7) 0.095(8) 0.036(6) 0.148(11) 0.054(10)
C54 0.113(8) 0.210(13) 0.083(7) -0.045(7) -0.010(6) 0.112(9)
C58 0.033(5) 0.73(5) 0.128(11) 0.145(19) -0.025(6) -0.036(12)
C59 0.053(6) 0.244(18) 0.31(2) -0.103(16) 0.084(10) -0.047(8)
C60 0.033(5) 0.35(3) 0.93(6) 0.50(4) 0.028(14) 0.004(9)
C61 0.065(4) 0.042(3) 0.058(4) 0.006(3) 0.010(3) 0.007(3)
C62 0.056(4) 0.043(3) 0.038(3) 0.010(3) 0.016(3) 0.007(3)
C63 0.039(4) 0.086(5) 0.069(5) 0.017(4) -0.014(3) -0.003(3)
C64 0.030(3) 0.070(5) 0.106(6) 0.034(4) 0.002(4) -0.001(3)
C65 0.035(3) 0.028(3) 0.052(3) 0.018(3) 0.000(2) 0.000(2)
C66 0.030(3) 0.028(3) 0.051(3) 0.014(2) -0.004(2) -0.004(2)
C67 0.032(3) 0.033(3) 0.056(4) 0.016(3) 0.001(3) 0.000(2)
C68 0.047(3) 0.029(3) 0.051(4) 0.014(3) 0.002(3) -0.002(2)
C69 0.038(3) 0.033(3) 0.058(4) 0.016(3) -0.011(3) -0.009(2)
C70 0.027(3) 0.031(3) 0.059(4) 0.019(3) 0.001(2) -0.002(2)
C71 0.026(3) 0.036(3) 0.037(3) 0.009(2) -0.002(2) -0.004(2)
C72 0.028(3) 0.034(3) 0.046(3) 0.012(2) -0.003(2) -0.002(2)
C73 0.034(3) 0.045(3) 0.054(4) 0.018(3) 0.002(3) 0.009(2)
C74 0.028(3) 0.049(3) 0.050(3) 0.016(3) 0.001(2) -0.002(2)
C75 0.032(3) 0.039(3) 0.047(3) 0.012(3) -0.002(2) -0.010(2)
C76 0.029(3) 0.033(3) 0.038(3) 0.008(2) -0.002(2) -0.005(2)
C77 0.038(3) 0.031(3) 0.038(3) 0.011(2) 0.012(2) 0.009(2)
C78 0.031(3) 0.026(3) 0.043(3) 0.015(2) 0.001(2) -0.003(2)
C79 0.029(3) 0.034(3) 0.041(3) 0.015(2) 0.010(2) 0.002(2)
C80 0.037(3) 0.032(3) 0.038(3) 0.016(2) 0.010(2) 0.007(2)
C81 0.034(3) 0.044(3) 0.035(3) 0.017(2) 0.002(2) 0.003(2)
C82 0.027(3) 0.036(3) 0.051(3) 0.022(3) 0.006(2) 0.006(2)
C83 0.025(3) 0.041(3) 0.035(3) 0.008(2) 0.004(2) -0.002(2)
C84 0.028(3) 0.046(3) 0.037(3) 0.015(2) 0.007(2) 0.003(2)
C85 0.026(3) 0.069(4) 0.050(4) 0.026(3) 0.000(2) 0.004(3)
C86 0.024(3) 0.072(4) 0.052(4) 0.015(3) -0.001(3) -0.001(3)
C87 0.032(3) 0.048(3) 0.058(4) 0.007(3) 0.001(3) -0.010(3)
C88 0.026(3) 0.043(3) 0.049(3) 0.012(3) 0.001(2) -0.001(2)
C89 0.075(5) 0.083(5) 0.037(4) 0.010(4) 0.000(3) 0.007(4)
C90 0.097(6) 0.048(4) 0.054(4) 0.005(3) 0.025(4) 0.003(4)
C91 0.074(5) 0.080(5) 0.068(5) 0.031(4) 0.035(4) 0.040(4)
C92 0.062(5) 0.090(6) 0.064(5) 0.023(4) 0.036(4) 0.005(4)
C93 0.090(6) 0.076(5) 0.050(4) 0.036(4) 0.026(4) 0.018(4)

loop_
_atom_type_symbol
_atom_type_description
_atom_type_scat_dispersion_real
_atom_type_scat_dispersion_imag
_atom_type_scat_source
C C 0.0033 0.0016 'International Tables Vol C Tables 4.2.6.8 and 6.1.1.4'
H H 0.0000 0.0000 'International Tables Vol C Tables 4.2.6.8 and 6.1.1.4'
O O 0.0106 0.0060 'International Tables Vol C Tables 4.2.6.8 and 6.1.1.4'
S S 0.1246 0.1234 'International Tables Vol C Tables 4.2.6.8 and 6.1.1.4'
Ti Ti 0.2776 0.4457 'International Tables Vol C Tables 4.2.6.8 and 6.1.1.4'

loop_
_geom_angle_atom_site_label_1
_geom_angle_atom_site_label_2
_geom_angle_atom_site_label_3
_geom_angle
O2 Ti1 O4 105.34(17)
O2 Ti1 O1 104.77(16)
O4 Ti1 O1 100.72(17)
O2 Ti1 C43 149.0(3)
O4 Ti1 C43 98.3(3)
O1 Ti1 C43 90.0(3)
O2 Ti1 C42 124.0(4)
O4 Ti1 C42 91.4(3)
O1 Ti1 C42 124.3(3)
C43 Ti1 C42 34.4(3)
O2 Ti1 C44 123.6(3)
O4 Ti1 C44 130.3(3)
O1 Ti1 C44 76.1(2)
C43 Ti1 C44 33.5(3)
C42 Ti1 C44 56.0(3)
O2 Ti1 C41 93.3(3)
O4 Ti1 C41 118.6(3)
O1 Ti1 C41 130.4(3)
C43 Ti1 C41 57.3(3)
C42 Ti1 C41 35.2(3)
C44 Ti1 C41 55.8(3)
O2 Ti1 C45 94.0(3)
O4 Ti1 C45 147.9(3)
O1 Ti1 C45 98.7(3)
C43 Ti1 C45 56.3(3)
C42 Ti1 C45 56.5(3)
C44 Ti1 C45 33.6(3)
C41 Ti1 C45 33.2(3)
O2 Ti1 C17 86.12(16)
O4 Ti1 C17 85.87(16)
O1 Ti1 C17 28.05(16)
C43 Ti1 C17 115.8(3)
C42 Ti1 C17 149.2(4)
C44 Ti1 C17 103.9(2)
C41 Ti1 C17 154.6(3)
C45 Ti1 C17 121.4(3)
O6 Ti2 O8 105.50(16)
O6 Ti2 O5 101.04(16)
O8 Ti2 O5 102.46(17)
O6 Ti2 C90 92.4(2)
O8 Ti2 C90 117.2(2)
O5 Ti2 C90 132.7(2)
O6 Ti2 C91 122.8(2)
O8 Ti2 C91 90.0(2)
O5 Ti2 C91 129.3(2)
C90 Ti2 C91 35.1(3)
O6 Ti2 C92 148.5(2)
O8 Ti2 C92 97.1(2)
O5 Ti2 C92 95.0(2)
C90 Ti2 C92 57.3(3)
C91 Ti2 C92 34.3(3)
O6 Ti2 C89 93.6(2)
O8 Ti2 C89 147.9(2)
O5 Ti2 C89 98.8(2)
C90 Ti2 C89 34.8(2)
C91 Ti2 C89 57.9(3)
C92 Ti2 C89 57.0(3)
O6 Ti2 C93 124.2(2)
O8 Ti2 C93 129.5(2)
O5 Ti2 C93 78.2(2)
C90 Ti2 C93 57.3(3)
C91 Ti2 C93 57.3(3)
C92 Ti2 C93 34.1(2)
C89 Ti2 C93 34.2(3)
O6 Ti2 C65 84.78(16)
O8 Ti2 C65 85.13(16)
O5 Ti2 C65 28.02(16)
C90 Ti2 C65 157.3(2)
C91 Ti2 C65 152.2(2)
C92 Ti2 C65 119.3(2)
C89 Ti2 C65 122.8(2)
C93 Ti2 C65 106.2(2)
C24 S1 C22 100.7(2)
C30 S2 C28 102.6(2)
C36 S3 C34 100.0(2)
C40 S4 C18 106.0(2)
C66 S5 C72 106.5(2)
C78 S6 C76 99.4(2)
C82 S7 C84 101.1(2)
C70 S8 C88 105.8(3)
C17 O1 Ti1 110.4(3)
C23 O2 Ti1 159.5(3)
C35 O4 Ti1 159.2(3)
C65 O5 Ti2 111.7(3)
C71 O6 Ti2 158.3(3)
C77 O7 H100 121(10)
C83 O8 Ti2 157.1(3)
C13 C1 H1A 109.5
C13 C1 H1B 109.5
H1A C1 H1B 109.5
C13 C1 H1C 109.5
H1A C1 H1C 109.5
H1B C1 H1C 109.5
C13 C2 H2A 109.5
C13 C2 H2B 109.5
H2A C2 H2B 109.5
C13 C2 H2C 109.5
H2A C2 H2C 109.5
H2B C2 H2C 109.5
C13 C3 H3A 109.5
C13 C3 H3B 109.5
H3A C3 H3B 109.5
C13 C3 H3C 109.5
H3A C3 H3C 109.5
H3B C3 H3C 109.5
C14 C4 H4A 109.5
C14 C4 H4B 109.5
H4A C4 H4B 109.5
C14 C4 H4C 109.5
H4A C4 H4C 109.5
H4B C4 H4C 109.5
C14 C5 H5A 109.5
C14 C5 H5B 109.5
H5A C5 H5B 109.5
C14 C5 H5C 109.5
H5A C5 H5C 109.5
H5B C5 H5C 109.5
C14 C6 H6A 109.5
C14 C6 H6B 109.5
H6A C6 H6B 109.5
C14 C6 H6C 109.5
H6A C6 H6C 109.5
H6B C6 H6C 109.5
C15 C7 H7A 109.5
C15 C7 H7B 109.5
H7A C7 H7B 109.5
C15 C7 H7C 109.5
H7A C7 H7C 109.5
H7B C7 H7C 109.5
C15 C8 H8A 109.5
C15 C8 H8B 109.5
H8A C8 H8B 109.5
C15 C8 H8C 109.5
H8A C8 H8C 109.5
H8B C8 H8C 109.5
C15 C9 H9A 109.5
C15 C9 H9B 109.5
H9A C9 H9B 109.5
C15 C9 H9C 109.5
H9A C9 H9C 109.5
H9B C9 H9C 109.5
C16 C10 H10A 109.5
C16 C10 H10B 109.5
H10A C10 H10B 109.5
C16 C10 H10C 109.5
H10A C10 H10C 109.5
H10B C10 H10C 109.5
C16 C11 H11A 109.5
C16 C11 H11B 109.5
H11A C11 H11B 109.5
C16 C11 H11C 109.5
H11A C11 H11C 109.5
H11B C11 H11C 109.5
C16 C12 H12A 109.5
C16 C12 H12B 109.5
H12A C12 H12B 109.5
C16 C12 H12C 109.5
H12A C12 H12C 109.5
H12B C12 H12C 109.5
C1 C13 C20 111.8(6)
C1 C13 C3 109.3(6)
C20 C13 C3 110.5(6)
C1 C13 C2 108.1(6)
C20 C13 C2 109.1(5)
C3 C13 C2 108.0(7)
C4 C14 C6 109.2(7)
C4 C14 C26 111.7(6)
C6 C14 C26 112.5(5)
C4 C14 C5 111.2(9)
C6 C14 C5 105.0(8)
C26 C14 C5 107.0(5)
C9 C15 C8 108.0(10)
C9 C15 C32 109.6(7)
C8 C15 C32 112.6(7)
C9 C15 C7 110.9(11)
C8 C15 C7 106.5(9)
C32 C15 C7 109.1(7)
C11 C16 C10 109.6(6)
C11 C16 C38 112.4(5)
C10 C16 C38 109.5(5)
C11 C16 C12 108.4(7)
C10 C16 C12 107.4(6)
C38 C16 C12 109.6(6)
O1 C17 C22 120.2(5)
O1 C17 C18 120.3(5)
C22 C17 C18 119.5(5)
O1 C17 Ti1 41.6(2)
C22 C17 Ti1 110.7(3)
C18 C17 Ti1 112.7(3)
C19 C18 C17 119.2(5)
C19 C18 S4 122.4(4)
C17 C18 S4 118.2(4)
C18 C19 C20 121.9(5)
C18 C19 H19 119.1
C20 C19 H19 119.1
C19 C20 C21 117.4(5)
C19 C20 C13 122.7(5)
C21 C20 C13 119.7(5)
C22 C21 C20 121.9(5)
C22 C21 H21 119.1
C20 C21 H21 119.1
C21 C22 C17 120.1(5)
C21 C22 S1 121.5(4)
C17 C22 S1 118.4(4)
O2 C23 C28 122.6(4)
O2 C23 C24 120.6(4)
C28 C23 C24 116.9(4)
C25 C24 C23 120.2(5)
C25 C24 S1 117.8(4)
C23 C24 S1 121.8(4)
C26 C25 C24 122.9(5)
C26 C25 H25 118.5
C24 C25 H25 118.5
C25 C26 C27 116.8(5)
C25 C26 C14 121.9(5)
C27 C26 C14 121.3(5)
C28 C27 C26 121.6(5)
C28 C27 H27 119.2
C26 C27 H27 119.2
C23 C28 C27 121.6(5)
C23 C28 S2 122.3(4)
C27 C28 S2 115.9(4)
C34 C29 O3 120.9(5)
C34 C29 C30 118.6(5)
O3 C29 C30 120.5(5)
C31 C30 C29 120.5(5)
C31 C30 S2 121.8(4)
C29 C30 S2 117.6(5)
C30 C31 C32 121.7(5)
C30 C31 H31 119.1
C32 C31 H31 119.1
C33 C32 C31 116.7(5)
C33 C32 C15 120.8(6)
C31 C32 C15 122.4(5)
C34 C33 C32 122.5(5)
C34 C33 H33 118.8
C32 C33 H33 118.8
C29 C34 C33 120.0(5)
C29 C34 S3 118.5(4)
C33 C34 S3 121.1(4)
O4 C35 C40 121.9(4)
O4 C35 C36 120.9(4)
C40 C35 C36 117.1(4)
C37 C36 C35 120.5(5)
C37 C36 S3 117.9(4)
C35 C36 S3 121.5(4)
C36 C37 C38 122.6(5)
C36 C37 H37 118.7
C38 C37 H37 118.7
C37 C38 C39 116.7(5)
C37 C38 C16 121.3(5)
C39 C38 C16 121.9(5)
C40 C39 C38 121.9(5)
C40 C39 H39 119.1
C38 C39 H39 119.1
C35 C40 C39 121.1(5)
C35 C40 S4 123.1(4)
C39 C40 S4 115.4(4)
C45 C41 C42 106.8(8)
C45 C41 Ti1 73.4(5)
C42 C41 Ti1 71.4(4)
C45 C41 H41 126.6
C42 C41 H41 126.6
Ti1 C41 H41 120.4
C43 C42 C41 107.0(8)
C43 C42 Ti1 72.3(5)
C41 C42 Ti1 73.4(4)
C43 C42 H42 126.5
C41 C42 H42 126.5
Ti1 C42 H42 119.7
C44 C43 C42 107.8(9)
C44 C43 Ti1 74.3(5)
C42 C43 Ti1 73.3(5)
C44 C43 H43 126.1
C42 C43 H43 126.1
Ti1 C43 H43 118.3
C43 C44 C45 109.6(9)
C43 C44 Ti1 72.3(5)
C45 C44 Ti1 73.8(5)
C43 C44 H44 125.2
C45 C44 H44 125.2
Ti1 C44 H44 120.5
C41 C45 C44 108.8(9)
C41 C45 Ti1 73.4(5)
C44 C45 Ti1 72.6(5)
C41 C45 H45 125.6
C44 C45 H45 125.6
Ti1 C45 H45 120.1
C61 C46 H46A 109.5
C61 C46 H46B 109.5
H46A C46 H46B 109.5
C61 C46 H46C 109.5
H46A C46 H46C 109.5
H46B C46 H46C 109.5
C61 C47 H47A 109.5
C61 C47 H47B 109.5
H47A C47 H47B 109.5
C61 C47 H47C 109.5
H47A C47 H47C 109.5
H47B C47 H47C 109.5
C61 C48 H48A 109.5
C61 C48 H48B 109.5
H48A C48 H48B 109.5
C61 C48 H48C 109.5
H48A C48 H48C 109.5
H48B C48 H48C 109.5
C63 C49 H49A 109.5
C63 C49 H49B 109.5
H49A C49 H49B 109.5
C63 C49 H49C 109.5
H49A C49 H49C 109.5
H49B C49 H49C 109.5
C63 C50 H50A 109.5
C63 C50 H50B 109.5
H50A C50 H50B 109.5
C63 C50 H50C 109.5
H50A C50 H50C 109.5
H50B C50 H50C 109.5
C63 C51 H51A 109.5
C63 C51 H51B 109.5
H51A C51 H51B 109.5
C63 C51 H51C 109.5
H51A C51 H51C 109.5
H51B C51 H51C 109.5
C62 C52 H52A 109.5
C62 C52 H52B 109.5
H52A C52 H52B 109.5
C62 C52 H52C 109.5
H52A C52 H52C 109.5
H52B C52 H52C 109.5
C62 C53 H53A 109.5
C62 C53 H53B 109.5
H53A C53 H53B 109.5
C62 C53 H53C 109.5
H53A C53 H53C 109.5
H53B C53 H53C 109.5
C62 C54 H54A 109.5
C62 C54 H54B 109.5
H54A C54 H54B 109.5
C62 C54 H54C 109.5
H54A C54 H54C 109.5
H54B C54 H54C 109.5
C64 C58 H58A 109.5
C64 C58 H58B 109.5
H58A C58 H58B 109.5
C64 C58 H58C 109.5
H58A C58 H58C 109.5
H58B C58 H58C 109.5
C64 C59 H59A 109.5
C64 C59 H59B 109.5
H59A C59 H59B 109.5
C64 C59 H59C 109.5
H59A C59 H59C 109.5
H59B C59 H59C 109.5
C64 C60 H60A 109.5
C64 C60 H60B 109.5
H60A C60 H60B 109.5
C64 C60 H60C 109.5
H60A C60 H60C 109.5
H60B C60 H60C 109.5
C47 C61 C46 109.3(10)
C47 C61 C48 110.0(8)
C46 C61 C48 105.9(9)
C47 C61 C68 107.7(6)
C46 C61 C68 112.1(6)
C48 C61 C68 111.9(6)
C54 C62 C80 111.2(5)
C54 C62 C53 110.7(9)
C80 C62 C53 108.6(5)
C54 C62 C52 107.6(7)
C80 C62 C52 111.6(5)
C53 C62 C52 107.1(8)
C51 C63 C86 110.4(6)
C51 C63 C50 113.3(8)
C86 C63 C50 109.0(6)
C51 C63 C49 107.6(8)
C86 C63 C49 111.7(6)
C50 C63 C49 104.7(8)
C58 C64 C74 111.5(7)
C58 C64 C60 111.8(14)
C74 C64 C60 113.8(7)
C58 C64 C59 104.2(12)
C74 C64 C59 112.6(7)
C60 C64 C59 102.1(13)
O5 C65 C70 120.2(5)
O5 C65 C66 120.8(5)
C70 C65 C66 119.0(5)
O5 C65 Ti2 40.2(2)
C70 C65 Ti2 113.3(3)
C66 C65 Ti2 113.5(3)
C65 C66 C67 120.2(5)
C65 C66 S5 118.8(4)
C67 C66 S5 120.5(4)
C66 C67 C68 121.5(5)
C66 C67 H67 119.3
C68 C67 H67 119.3
C69 C68 C67 117.1(5)
C69 C68 C61 122.2(5)
C67 C68 C61 120.6(5)
C68 C69 C70 122.5(5)
C68 C69 H69 118.8
C70 C69 H69 118.8
C65 C70 C69 119.7(5)
C65 C70 S8 118.4(4)
C69 C70 S8 121.6(4)
O6 C71 C76 121.3(5)
O6 C71 C72 120.1(4)
C76 C71 C72 118.5(5)
C73 C72 C71 119.9(5)
C73 C72 S5 116.0(4)
C71 C72 S5 123.7(4)
C72 C73 C74 122.3(5)
C72 C73 H73 118.8
C74 C73 H73 118.8
C75 C74 C73 117.2(5)
C75 C74 C64 122.3(5)
C73 C74 C64 120.5(5)
C74 C75 C76 122.1(5)
C74 C75 H75 118.9
C76 C75 H75 118.9
C71 C76 C75 119.9(5)
C71 C76 S6 121.8(4)
C75 C76 S6 118.3(4)
O7 C77 C78 119.0(5)
O7 C77 C82 122.3(5)
C78 C77 C82 118.6(5)
C79 C78 C77 119.9(5)
C79 C78 S6 120.8(4)
C77 C78 S6 118.9(4)
C80 C79 C78 121.8(5)
C80 C79 H79 119.1
C78 C79 H79 119.1
C79 C80 C81 117.6(5)
C79 C80 C62 121.3(5)
C81 C80 C62 121.1(5)
C82 C81 C80 121.8(5)
C82 C81 H81 119.1
C80 C81 H81 119.1
C81 C82 C77 120.2(5)
C81 C82 S7 121.4(4)
C77 C82 S7 118.0(4)
O8 C83 C84 121.9(5)
O8 C83 C88 120.8(5)
C84 C83 C88 117.3(5)
C85 C84 C83 120.2(5)
C85 C84 S7 116.5(4)
C83 C84 S7 123.3(4)
C86 C85 C84 122.6(5)
C86 C85 H85 118.7
C84 C85 H85 118.7
C87 C86 C85 116.4(5)
C87 C86 C63 123.4(6)
C85 C86 C63 120.2(6)
C86 C87 C88 123.6(6)
C86 C87 H87 118.2
C88 C87 H87 118.2
C87 C88 C83 119.8(5)
C87 C88 S8 117.2(4)
C83 C88 S8 122.7(4)
C93 C89 C90 107.4(7)
C93 C89 Ti2 73.4(4)
C90 C89 Ti2 71.2(4)
C93 C89 H89 126.3
C90 C89 H89 126.3
Ti2 C89 H89 121.0
C89 C90 C91 108.1(7)
C89 C90 Ti2 74.1(4)
C91 C90 Ti2 72.6(4)
C89 C90 H90 125.9
C91 C90 H90 125.9
Ti2 C90 H90 119.2
C92 C91 C90 107.2(7)
C92 C91 Ti2 73.8(4)
C90 C91 Ti2 72.2(4)
C92 C91 H91 126.4
C90 C91 H91 126.4
Ti2 C91 H91 119.5
C93 C92 C91 109.1(7)
C93 C92 Ti2 73.8(4)
C91 C92 Ti2 71.9(4)
C93 C92 H92 125.5
C91 C92 H92 125.5
Ti2 C92 H92 120.6
C92 C93 C89 108.1(7)
C92 C93 Ti2 72.1(4)
C89 C93 Ti2 72.4(4)
C92 C93 H93 125.9
C89 C93 H93 125.9
Ti2 C93 H93 121.2

loop_
_geom_bond_atom_site_label_1
_geom_bond_atom_site_label_2
_geom_bond_distance
Ti1 O2 1.835(3)
Ti1 O4 1.842(4)
Ti1 O1 1.898(4)
Ti1 C43 2.320(8)
Ti1 C42 2.332(7)
Ti1 C44 2.344(8)
Ti1 C41 2.357(7)
Ti1 C45 2.358(8)
Ti1 C17 2.682(5)
Ti2 O6 1.820(3)
Ti2 O8 1.835(3)
Ti2 O5 1.861(4)
Ti2 C90 2.324(7)
Ti2 C91 2.329(6)
Ti2 C92 2.352(6)
Ti2 C89 2.361(7)
Ti2 C93 2.373(6)
Ti2 C65 2.675(5)
S1 C24 1.771(5)
S1 C22 1.777(5)
S2 C30 1.771(6)
S2 C28 1.783(5)
S3 C36 1.779(5)
S3 C34 1.777(5)
S4 C40 1.773(5)
S4 C18 1.772(5)
S5 C66 1.778(5)
S5 C72 1.779(5)
S6 C78 1.777(5)
S6 C76 1.776(5)
S7 C82 1.776(5)
S7 C84 1.776(6)
S8 C70 1.771(5)
S8 C88 1.773(6)
O1 C17 1.346(6)
O2 C23 1.342(6)
O3 C29 1.375(7)
O4 C35 1.351(6)
O5 C65 1.353(7)
O6 C71 1.355(6)
O7 C77 1.364(6)
O7 H100 0.81(13)
O8 C83 1.343(6)
C1 C13 1.527(9)
C1 H1A 0.9600
C1 H1B 0.9600
C1 H1C 0.9600
C2 C13 1.537(9)
C2 H2A 0.9600
C2 H2B 0.9600
C2 H2C 0.9600
C3 C13 1.517(10)
C3 H3A 0.9600
C3 H3B 0.9600
C3 H3C 0.9600
C4 C14 1.459(11)
C4 H4A 0.9600
C4 H4B 0.9600
C4 H4C 0.9600
C5 C14 1.544(12)
C5 H5A 0.9600
C5 H5B 0.9600
C5 H5C 0.9600
C6 C14 1.490(9)
C6 H6A 0.9600
C6 H6B 0.9600
C6 H6C 0.9600
C7 C15 1.532(13)
C7 H7A 0.9600
C7 H7B 0.9600
C7 H7C 0.9600
C8 C15 1.512(11)
C8 H8A 0.9600
C8 H8B 0.9600
C8 H8C 0.9600
C9 C15 1.456(13)
C9 H9A 0.9600
C9 H9B 0.9600
C9 H9C 0.9600
C10 C16 1.530(9)
C10 H10A 0.9600
C10 H10B 0.9600
C10 H10C 0.9600
C11 C16 1.512(9)
C11 H11A 0.9600
C11 H11B 0.9600
C11 H11C 0.9600
C12 C16 1.528(11)
C12 H12A 0.9600
C12 H12B 0.9600
C12 H12C 0.9600
C13 C20 1.542(8)
C14 C26 1.543(7)
C15 C32 1.529(9)
C16 C38 1.540(8)
C17 C22 1.394(7)
C17 C18 1.405(7)
C18 C19 1.391(8)
C19 C20 1.397(8)
C19 H19 0.9300
C20 C21 1.400(8)
C21 C22 1.377(8)
C21 H21 0.9300
C23 C28 1.391(7)
C23 C24 1.419(7)
C24 C25 1.393(7)
C25 C26 1.377(7)
C25 H25 0.9300
C26 C27 1.397(7)
C27 C28 1.397(7)
C27 H27 0.9300
C29 C34 1.397(8)
C29 C30 1.397(7)
C30 C31 1.386(8)
C31 C32 1.395(8)
C31 H31 0.9300
C32 C33 1.400(8)
C33 C34 1.378(8)
C33 H33 0.9300
C35 C40 1.398(7)
C35 C36 1.415(7)
C36 C37 1.387(7)
C37 C38 1.383(8)
C37 H37 0.9300
C38 C39 1.401(7)
C39 C40 1.389(7)
C39 H39 0.9300
C41 C45 1.348(11)
C41 C42 1.417(12)
C41 H41 0.9300
C42 C43 1.375(13)
C42 H42 0.9300
C43 C44 1.343(12)
C43 H43 0.9300
C44 C45 1.359(12)
C44 H44 0.9300
C45 H45 0.9300
C46 C61 1.512(11)
C46 H46A 0.9600
C46 H46B 0.9600
C46 H46C 0.9600
C47 C61 1.488(10)
C47 H47A 0.9600
C47 H47B 0.9600
C47 H47C 0.9600
C48 C61 1.508(11)
C48 H48A 0.9600
C48 H48B 0.9600
C48 H48C 0.9600
C49 C63 1.556(12)
C49 H49A 0.9600
C49 H49B 0.9600
C49 H49C 0.9600
C50 C63 1.519(12)
C50 H50A 0.9600
C50 H50B 0.9600
C50 H50C 0.9600
C51 C63 1.477(11)
C51 H51A 0.9600
C51 H51B 0.9600
C51 H51C 0.9600
C52 C62 1.507(10)
C52 H52A 0.9600
C52 H52B 0.9600
C52 H52C 0.9600
C53 C62 1.513(10)
C53 H53A 0.9600
C53 H53B 0.9600
C53 H53C 0.9600
C54 C62 1.479(10)
C54 H54A 0.9600
C54 H54B 0.9600
C54 H54C 0.9600
C58 C64 1.425(14)
C58 H58A 0.9600
C58 H58B 0.9600
C58 H58C 0.9600
C59 C64 1.435(14)
C59 H59A 0.9600
C59 H59B 0.9600
C59 H59C 0.9600
C60 C64 1.395(14)
C60 H60A 0.9600
C60 H60B 0.9600
C60 H60C 0.9600
C61 C68 1.541(9)
C62 C80 1.535(7)
C63 C86 1.532(8)
C64 C74 1.537(8)
C65 C70 1.395(7)
C65 C66 1.400(7)
C66 C67 1.389(8)
C67 C68 1.403(7)
C67 H67 0.9300
C68 C69 1.389(8)
C69 C70 1.390(8)
C69 H69 0.9300
C71 C76 1.397(7)
C71 C72 1.397(7)
C72 C73 1.384(7)
C73 C74 1.398(8)
C73 H73 0.9300
C74 C75 1.368(8)
C75 C76 1.406(7)
C75 H75 0.9300
C77 C78 1.391(7)
C77 C82 1.404(7)
C78 C79 1.392(7)
C79 C80 1.382(7)
C79 H79 0.9300
C80 C81 1.394(7)
C81 C82 1.374(7)
C81 H81 0.9300
C83 C84 1.404(7)
C83 C88 1.417(7)
C84 C85 1.393(7)
C85 C86 1.396(9)
C85 H85 0.9300
C86 C87 1.363(9)
C87 C88 1.390(8)
C87 H87 0.9300
C89 C93 1.393(10)
C89 C90 1.400(10)
C89 H89 0.9300
C90 C91 1.404(10)
C90 H90 0.9300
C91 C92 1.382(10)
C91 H91 0.9300
C92 C93 1.385(10)
C92 H92 0.9300
C93 H93 0.9300

loop_
_geom_torsion_atom_site_label_1
_geom_torsion_atom_site_label_2
_geom_torsion_atom_site_label_3
_geom_torsion_atom_site_label_4
_geom_torsion
O2 Ti1 O1 C17 -49.9(4)
O4 Ti1 O1 C17 59.2(3)
C43 Ti1 O1 C17 157.6(4)
C42 Ti1 O1 C17 158.4(4)
C44 Ti1 O1 C17 -171.6(5)
C41 Ti1 O1 C17 -157.5(4)
C45 Ti1 O1 C17 -146.5(4)
O4 Ti1 O2 C23 -143.9(9)
O1 Ti1 O2 C23 -38.1(10)
C43 Ti1 O2 C23 77.9(12)
C42 Ti1 O2 C23 113.7(10)
C44 Ti1 O2 C23 44.9(10)
C41 Ti1 O2 C23 95.3(10)
C45 Ti1 O2 C23 62.0(10)
C17 Ti1 O2 C23 -59.2(10)
O2 Ti1 O4 C35 152.4(9)
O1 Ti1 O4 C35 43.6(10)
C43 Ti1 O4 C35 -47.9(10)
C42 Ti1 O4 C35 -81.7(10)
C44 Ti1 O4 C35 -37.2(11)
C41 Ti1 O4 C35 -105.1(10)
C45 Ti1 O4 C35 -82.6(11)
C17 Ti1 O4 C35 67.5(10)
O6 Ti2 O5 C65 -55.7(3)
O8 Ti2 O5 C65 53.1(3)
C90 Ti2 O5 C65 -159.5(4)
C91 Ti2 O5 C65 153.5(4)
C92 Ti2 O5 C65 151.5(4)
C89 Ti2 O5 C65 -151.1(4)
C93 Ti2 O5 C65 -178.7(4)
O8 Ti2 O6 C71 -161.9(9)
O5 Ti2 O6 C71 -55.5(9)
C90 Ti2 O6 C71 79.0(9)
C91 Ti2 O6 C71 97.8(9)
C92 Ti2 O6 C71 63.8(10)
C89 Ti2 O6 C71 44.2(9)
C93 Ti2 O6 C71 27.7(10)
C65 Ti2 O6 C71 -78.4(9)
O6 Ti2 O8 C83 157.4(9)
O5 Ti2 O8 C83 52.1(9)
C90 Ti2 O8 C83 -101.5(9)
C91 Ti2 O8 C83 -78.4(9)
C92 Ti2 O8 C83 -44.7(9)
C89 Ti2 O8 C83 -78.2(10)
C93 Ti2 O8 C83 -32.8(10)
C65 Ti2 O8 C83 74.2(9)
Ti1 O1 C17 C22 87.7(5)
Ti1 O1 C17 C18 -90.8(5)
O2 Ti1 C17 O1 132.1(3)
O4 Ti1 C17 O1 -122.2(3)
C43 Ti1 C17 O1 -25.0(5)
C42 Ti1 C17 O1 -36.4(6)
C44 Ti1 C17 O1 8.4(5)
C41 Ti1 C17 O1 42.6(7)
C45 Ti1 C17 O1 39.8(4)
O2 Ti1 C17 C22 19.6(4)
O4 Ti1 C17 C22 125.3(4)
O1 Ti1 C17 C22 -112.6(5)
C43 Ti1 C17 C22 -137.5(4)
C42 Ti1 C17 C22 -149.0(5)
C44 Ti1 C17 C22 -104.1(5)
C41 Ti1 C17 C22 -69.9(7)
C45 Ti1 C17 C22 -72.8(5)
O2 Ti1 C17 C18 -117.2(4)
O4 Ti1 C17 C18 -11.5(4)
O1 Ti1 C17 C18 110.7(5)
C43 Ti1 C17 C18 85.7(5)
C42 Ti1 C17 C18 74.2(6)
C44 Ti1 C17 C18 119.1(5)
C41 Ti1 C17 C18 153.3(6)
C45 Ti1 C17 C18 150.4(4)
O1 C17 C18 C19 176.5(5)
C22 C17 C18 C19 -2.0(7)
Ti1 C17 C18 C19 130.6(4)
O1 C17 C18 S4 -7.9(7)
C22 C17 C18 S4 173.5(4)
Ti1 C17 C18 S4 -53.9(5)
C40 S4 C18 C19 -80.8(5)
C40 S4 C18 C17 103.8(4)
C17 C18 C19 C20 0.3(8)
S4 C18 C19 C20 -175.1(4)
C18 C19 C20 C21 2.2(8)
C18 C19 C20 C13 177.8(5)
C1 C13 C20 C19 14.5(8)
C3 C13 C20 C19 136.4(6)
C2 C13 C20 C19 -105.1(7)
C1 C13 C20 C21 -170.1(6)
C3 C13 C20 C21 -48.2(8)
C2 C13 C20 C21 70.4(8)
C19 C20 C21 C22 -3.0(8)
C13 C20 C21 C22 -178.7(5)
C20 C21 C22 C17 1.3(8)
C20 C21 C22 S1 -179.1(4)
O1 C17 C22 C21 -177.3(5)
C18 C17 C22 C21 1.3(8)
Ti1 C17 C22 C21 -132.2(4)
O1 C17 C22 S1 3.1(7)
C18 C17 C22 S1 -178.3(4)
Ti1 C17 C22 S1 48.2(5)
C24 S1 C22 C21 71.7(5)
C24 S1 C22 C17 -108.8(4)
Ti1 O2 C23 C28 -155.8(7)
Ti1 O2 C23 C24 24.6(12)
O2 C23 C24 C25 178.2(5)
C28 C23 C24 C25 -1.4(7)
O2 C23 C24 S1 -4.8(7)
C28 C23 C24 S1 175.6(4)
C22 S1 C24 C25 -118.5(4)
C22 S1 C24 C23 64.5(5)
C23 C24 C25 C26 0.7(8)
S1 C24 C25 C26 -176.4(4)
C24 C25 C26 C27 0.5(8)
C24 C25 C26 C14 178.7(5)
C4 C14 C26 C25 29.7(10)
C6 C14 C26 C25 152.9(6)
C5 C14 C26 C25 -92.2(9)
C4 C14 C26 C27 -152.2(8)
C6 C14 C26 C27 -29.0(9)
C5 C14 C26 C27 85.9(9)
C25 C26 C27 C28 -1.0(8)
C14 C26 C27 C28 -179.2(5)
O2 C23 C28 C27 -178.6(5)
C24 C23 C28 C27 1.0(8)
O2 C23 C28 S2 6.3(7)
C24 C23 C28 S2 -174.1(4)
C26 C27 C28 C23 0.2(8)
C26 C27 C28 S2 175.6(4)
C30 S2 C28 C23 -58.5(5)
C30 S2 C28 C27 126.2(4)
C34 C29 C30 C31 0.6(8)
O3 C29 C30 C31 179.8(5)
C34 C29 C30 S2 -176.7(4)
O3 C29 C30 S2 2.5(7)
C28 S2 C30 C31 -59.1(5)
C28 S2 C30 C29 118.1(4)
C29 C30 C31 C32 0.3(8)
S2 C30 C31 C32 177.4(4)
C30 C31 C32 C33 -0.5(8)
C30 C31 C32 C15 -177.5(6)
C9 C15 C32 C33 67.7(12)
C8 C15 C32 C33 -172.0(8)
C7 C15 C32 C33 -54.0(10)
C9 C15 C32 C31 -115.4(11)
C8 C15 C32 C31 4.9(11)
C7 C15 C32 C31 122.9(9)
C31 C32 C33 C34 -0.1(8)
C15 C32 C33 C34 176.9(6)
O3 C29 C34 C33 179.6(5)
C30 C29 C34 C33 -1.2(8)
O3 C29 C34 S3 -7.0(7)
C30 C29 C34 S3 172.1(4)
C32 C33 C34 C29 1.0(8)
C32 C33 C34 S3 -172.2(4)
C36 S3 C34 C29 -121.7(4)
C36 S3 C34 C33 51.5(5)
Ti1 O4 C35 C40 -40.3(12)
Ti1 O4 C35 C36 140.0(8)
O4 C35 C36 C37 -179.2(5)
C40 C35 C36 C37 1.1(7)
O4 C35 C36 S3 -3.5(7)
C40 C35 C36 S3 176.8(4)
C34 S3 C36 C37 -123.6(4)
C34 S3 C36 C35 60.5(5)
C35 C36 C37 C38 0.8(8)
S3 C36 C37 C38 -175.1(4)
C36 C37 C38 C39 -2.7(8)
C36 C37 C38 C16 -178.5(5)
C11 C16 C38 C37 -169.7(7)
C10 C16 C38 C37 -47.7(8)
C12 C16 C38 C37 69.8(8)
C11 C16 C38 C39 14.7(9)
C10 C16 C38 C39 136.7(6)
C12 C16 C38 C39 -105.8(7)
C37 C38 C39 C40 2.7(8)
C16 C38 C39 C40 178.5(5)
O4 C35 C40 C39 179.3(5)
C36 C35 C40 C39 -1.0(8)
O4 C35 C40 S4 5.9(7)
C36 C35 C40 S4 -174.4(4)
C38 C39 C40 C35 -0.9(8)
C38 C39 C40 S4 172.9(4)
C18 S4 C40 C35 -57.3(5)
C18 S4 C40 C39 129.0(4)
O2 Ti1 C41 C45 -92.4(6)
O4 Ti1 C41 C45 158.2(5)
O1 Ti1 C41 C45 20.3(8)
C43 Ti1 C41 C45 77.1(6)
C42 Ti1 C41 C45 114.7(8)
C44 Ti1 C41 C45 36.8(6)
C17 Ti1 C41 C45 -4.5(10)
O2 Ti1 C41 C42 152.9(6)
O4 Ti1 C41 C42 43.5(6)
O1 Ti1 C41 C42 -94.4(7)
C43 Ti1 C41 C42 -37.6(5)
C44 Ti1 C41 C42 -77.9(6)
C45 Ti1 C41 C42 -114.7(8)
C17 Ti1 C41 C42 -119.2(8)
C45 C41 C42 C43 -0.4(9)
Ti1 C41 C42 C43 65.0(6)
C45 C41 C42 Ti1 -65.4(6)
O2 Ti1 C42 C43 -147.7(6)
O4 Ti1 C42 C43 102.7(6)
O1 Ti1 C42 C43 -1.3(8)
C44 Ti1 C42 C43 -37.2(5)
C41 Ti1 C42 C43 -114.5(8)
C45 Ti1 C42 C43 -77.9(6)
C17 Ti1 C42 C43 18.5(9)
O2 Ti1 C42 C41 -33.2(7)
O4 Ti1 C42 C41 -142.8(6)
O1 Ti1 C42 C41 113.2(6)
C43 Ti1 C42 C41 114.5(8)
C44 Ti1 C42 C41 77.3(6)
C45 Ti1 C42 C41 36.7(5)
C17 Ti1 C42 C41 133.0(6)
C41 C42 C43 C44 1.1(9)
Ti1 C42 C43 C44 66.8(6)
C41 C42 C43 Ti1 -65.7(5)
O2 Ti1 C43 C44 -55.3(10)
O4 Ti1 C43 C44 165.1(6)
O1 Ti1 C43 C44 64.3(6)
C42 Ti1 C43 C44 -114.6(8)
C41 Ti1 C43 C44 -76.1(6)
C45 Ti1 C43 C44 -36.2(5)
C17 Ti1 C43 C44 75.8(6)
O2 Ti1 C43 C42 59.3(10)
O4 Ti1 C43 C42 -80.2(6)
O1 Ti1 C43 C42 178.9(6)
C44 Ti1 C43 C42 114.6(8)
C41 Ti1 C43 C42 38.5(5)
C45 Ti1 C43 C42 78.4(6)
C17 Ti1 C43 C42 -169.6(6)
C42 C43 C44 C45 -1.3(10)
Ti1 C43 C44 C45 64.8(6)
C42 C43 C44 Ti1 -66.2(6)
O2 Ti1 C44 C43 149.4(6)
O4 Ti1 C44 C43 -19.5(7)
O1 Ti1 C44 C43 -111.9(7)
C42 Ti1 C44 C43 38.2(6)
C41 Ti1 C44 C43 81.0(6)
C45 Ti1 C44 C43 117.4(8)
C17 Ti1 C44 C43 -115.9(6)
O2 Ti1 C44 C45 32.1(7)
O4 Ti1 C44 C45 -136.8(6)
O1 Ti1 C44 C45 130.8(6)
C43 Ti1 C44 C45 -117.4(8)
C42 Ti1 C44 C45 -79.1(6)
C41 Ti1 C44 C45 -36.4(5)
C17 Ti1 C44 C45 126.7(6)
C42 C41 C45 C44 -0.4(9)
Ti1 C41 C45 C44 -64.5(6)
C42 C41 C45 Ti1 64.1(5)
C43 C44 C45 C41 1.1(10)
Ti1 C44 C45 C41 65.0(6)
C43 C44 C45 Ti1 -63.9(6)
O2 Ti1 C45 C41 89.8(6)
O4 Ti1 C45 C41 -37.8(9)
O1 Ti1 C45 C41 -164.5(6)
C43 Ti1 C45 C41 -80.4(6)
C42 Ti1 C45 C41 -38.9(6)
C44 Ti1 C45 C41 -116.5(9)
C17 Ti1 C45 C41 177.7(5)
O2 Ti1 C45 C44 -153.7(6)
O4 Ti1 C45 C44 78.6(8)
O1 Ti1 C45 C44 -48.1(6)
C43 Ti1 C45 C44 36.0(6)
C42 Ti1 C45 C44 77.6(6)
C41 Ti1 C45 C44 116.5(9)
C17 Ti1 C45 C44 -65.8(6)
Ti2 O5 C65 C70 -91.1(5)
Ti2 O5 C65 C66 90.9(5)
O6 Ti2 C65 O5 125.5(3)
O8 Ti2 C65 O5 -128.4(3)
C90 Ti2 C65 O5 41.7(7)
C91 Ti2 C65 O5 -47.7(6)
C92 Ti2 C65 O5 -33.0(4)
C89 Ti2 C65 O5 34.6(4)
C93 Ti2 C65 O5 1.4(4)
O6 Ti2 C65 C70 -124.6(4)
O8 Ti2 C65 C70 -18.5(4)
O5 Ti2 C65 C70 109.9(5)
C90 Ti2 C65 C70 151.6(6)
C91 Ti2 C65 C70 62.2(7)
C92 Ti2 C65 C70 76.9(5)
C89 Ti2 C65 C70 144.5(4)
C93 Ti2 C65 C70 111.2(4)
O6 Ti2 C65 C66 15.1(4)
O8 Ti2 C65 C66 121.2(4)
O5 Ti2 C65 C66 -110.4(5)
C90 Ti2 C65 C66 -68.7(7)
C91 Ti2 C65 C66 -158.2(5)
C92 Ti2 C65 C66 -143.4(4)
C89 Ti2 C65 C66 -75.9(5)
C93 Ti2 C65 C66 -109.1(4)
O5 C65 C66 C67 177.3(4)
C70 C65 C66 C67 -0.7(7)
Ti2 C65 C66 C67 -137.9(4)
O5 C65 C66 S5 5.4(6)
C70 C65 C66 S5 -172.6(4)
Ti2 C65 C66 S5 50.2(5)
C72 S5 C66 C65 -100.8(4)
C72 S5 C66 C67 87.2(5)
C65 C66 C67 C68 -0.4(8)
S5 C66 C67 C68 171.4(4)
C66 C67 C68 C69 1.3(8)
C66 C67 C68 C61 -174.6(5)
C47 C61 C68 C69 -83.0(9)
C46 C61 C68 C69 156.7(8)
C48 C61 C68 C69 38.0(9)
C47 C61 C68 C67 92.7(9)
C46 C61 C68 C67 -27.5(10)
C48 C61 C68 C67 -146.2(7)
C67 C68 C69 C70 -1.2(8)
C61 C68 C69 C70 174.7(5)
O5 C65 C70 C69 -177.2(4)
C66 C65 C70 C69 0.8(7)
Ti2 C65 C70 C69 138.1(4)
O5 C65 C70 S8 -3.1(7)
C66 C65 C70 S8 174.9(4)
Ti2 C65 C70 S8 -47.8(5)
C68 C69 C70 C65 0.2(8)
C68 C69 C70 S8 -173.7(4)
C88 S8 C70 C65 102.5(5)
C88 S8 C70 C69 -83.5(5)
Ti2 O6 C71 C76 -130.7(8)
Ti2 O6 C71 C72 50.9(11)
O6 C71 C72 C73 179.6(5)
C76 C71 C72 C73 1.2(8)
O6 C71 C72 S5 -7.5(7)
C76 C71 C72 S5 174.0(4)
C66 S5 C72 C73 -129.6(5)
C66 S5 C72 C71 57.3(5)
C71 C72 C73 C74 0.5(9)
S5 C72 C73 C74 -173.0(5)
C72 C73 C74 C75 -2.0(9)
C72 C73 C74 C64 179.5(6)
C58 C64 C74 C75 108.0(13)
C60 C64 C74 C75 -19.7(17)
C59 C64 C74 C75 -135.3(11)
C58 C64 C74 C73 -73.5(14)
C60 C64 C74 C73 158.8(15)
C59 C64 C74 C73 43.2(13)
C73 C74 C75 C76 1.9(9)
C64 C74 C75 C76 -179.6(6)
O6 C71 C76 C75 -179.7(5)
C72 C71 C76 C75 -1.2(8)
O6 C71 C76 S6 3.7(7)
C72 C71 C76 S6 -177.8(4)
C74 C75 C76 C71 -0.3(8)
C74 C75 C76 S6 176.4(4)
C78 S6 C76 C71 -54.6(5)
C78 S6 C76 C75 128.7(4)
O7 C77 C78 C79 -179.7(5)
C82 C77 C78 C79 3.3(7)
O7 C77 C78 S6 6.7(7)
C82 C77 C78 S6 -170.3(4)
C76 S6 C78 C79 -41.4(4)
C76 S6 C78 C77 132.1(4)
C77 C78 C79 C80 -2.4(7)
S6 C78 C79 C80 171.0(4)
C78 C79 C80 C81 0.8(7)
C78 C79 C80 C62 -176.9(5)
C54 C62 C80 C79 27.3(9)
C53 C62 C80 C79 -94.7(8)
C52 C62 C80 C79 147.4(7)
C54 C62 C80 C81 -150.3(8)
C53 C62 C80 C81 87.6(9)
C52 C62 C80 C81 -30.2(8)
C79 C80 C81 C82 -0.1(7)
C62 C80 C81 C82 177.6(5)
C80 C81 C82 C77 1.1(8)
C80 C81 C82 S7 -171.5(4)
O7 C77 C82 C81 -179.5(5)
C78 C77 C82 C81 -2.7(7)
O7 C77 C82 S7 -6.7(7)
C78 C77 C82 S7 170.2(4)
C84 S7 C82 C81 47.3(5)
C84 S7 C82 C77 -125.4(4)
Ti2 O8 C83 C84 137.6(7)
Ti2 O8 C83 C88 -43.5(11)
O8 C83 C84 C85 -179.3(5)
C88 C83 C84 C85 1.8(8)
O8 C83 C84 S7 -2.3(7)
C88 C83 C84 S7 178.8(4)
C82 S7 C84 C85 -132.7(4)
C82 S7 C84 C83 50.2(5)
C83 C84 C85 C86 -0.3(9)
S7 C84 C85 C86 -177.5(5)
C84 C85 C86 C87 -1.3(9)
C84 C85 C86 C63 -179.9(6)
C51 C63 C86 C87 122.4(9)
C50 C63 C86 C87 -112.5(9)
C49 C63 C86 C87 2.7(10)
C51 C63 C86 C85 -59.0(10)
C50 C63 C86 C85 66.1(9)
C49 C63 C86 C85 -178.7(7)
C85 C86 C87 C88 1.4(9)
C63 C86 C87 C88 -180.0(6)
C86 C87 C88 C83 0.0(9)
C86 C87 C88 S8 174.1(5)
O8 C83 C88 C87 179.4(5)
C84 C83 C88 C87 -1.6(8)
O8 C83 C88 S8 5.7(7)
C84 C83 C88 S8 -175.3(4)
C70 S8 C88 C87 127.3(5)
C70 S8 C88 C83 -58.8(5)
O6 Ti2 C89 C93 -155.3(5)
O8 Ti2 C89 C93 77.5(6)
O5 Ti2 C89 C93 -53.6(5)
C90 Ti2 C89 C93 115.6(7)
C91 Ti2 C89 C93 77.8(5)
C92 Ti2 C89 C93 36.8(4)
C65 Ti2 C89 C93 -69.2(5)
O6 Ti2 C89 C90 89.0(5)
O8 Ti2 C89 C90 -38.1(7)
O5 Ti2 C89 C90 -169.2(5)
C91 Ti2 C89 C90 -37.9(4)
C92 Ti2 C89 C90 -78.9(5)
C93 Ti2 C89 C90 -115.6(7)
C65 Ti2 C89 C90 175.1(4)
C93 C89 C90 C91 0.3(8)
Ti2 C89 C90 C91 65.2(5)
C93 C89 C90 Ti2 -64.9(5)
O6 Ti2 C90 C89 -92.8(5)
O8 Ti2 C90 C89 158.3(4)
O5 Ti2 C90 C89 14.6(6)
C91 Ti2 C90 C89 115.3(7)
C92 Ti2 C90 C89 77.8(5)
C93 Ti2 C90 C89 37.1(4)
C65 Ti2 C90 C89 -10.6(9)
O6 Ti2 C90 C91 151.8(4)
O8 Ti2 C90 C91 43.0(5)
O5 Ti2 C90 C91 -100.7(5)
C92 Ti2 C90 C91 -37.5(4)
C89 Ti2 C90 C91 -115.3(7)
C93 Ti2 C90 C91 -78.3(5)
C65 Ti2 C90 C91 -125.9(6)
C89 C90 C91 C92 -0.1(8)
Ti2 C90 C91 C92 66.0(5)
C89 C90 C91 Ti2 -66.1(5)
O6 Ti2 C91 C92 -148.8(4)
O8 Ti2 C91 C92 102.7(5)
O5 Ti2 C91 C92 -3.5(6)
C90 Ti2 C91 C92 -114.7(7)
C89 Ti2 C91 C92 -77.2(5)
C93 Ti2 C91 C92 -36.4(5)
C65 Ti2 C91 C92 23.2(8)
O6 Ti2 C91 C90 -34.1(5)
O8 Ti2 C91 C90 -142.7(4)
O5 Ti2 C91 C90 111.1(5)
C92 Ti2 C91 C90 114.7(7)
C89 Ti2 C91 C90 37.5(4)
C93 Ti2 C91 C90 78.3(5)
C65 Ti2 C91 C90 137.8(5)
C90 C91 C92 C93 -0.1(8)
Ti2 C91 C92 C93 64.9(5)
C90 C91 C92 Ti2 -65.0(5)
O6 Ti2 C92 C93 -60.5(7)
O8 Ti2 C92 C93 163.5(5)
O5 Ti2 C92 C93 60.3(5)
C90 Ti2 C92 C93 -78.6(5)
C91 Ti2 C92 C93 -117.0(7)
C89 Ti2 C92 C93 -36.9(5)
C65 Ti2 C92 C93 75.2(5)
O6 Ti2 C92 C91 56.5(7)
O8 Ti2 C92 C91 -79.5(5)
O5 Ti2 C92 C91 177.3(5)
C90 Ti2 C92 C91 38.4(5)
C89 Ti2 C92 C91 80.1(5)
C93 Ti2 C92 C91 117.0(7)
C65 Ti2 C92 C91 -167.9(4)
C91 C92 C93 C89 0.2(8)
Ti2 C92 C93 C89 63.9(5)
C91 C92 C93 Ti2 -63.7(5)
C90 C89 C93 C92 -0.3(8)
Ti2 C89 C93 C92 -63.8(5)
C90 C89 C93 Ti2 63.4(5)
O6 Ti2 C93 C92 146.7(4)
O8 Ti2 C93 C92 -21.4(6)
O5 Ti2 C93 C92 -117.9(5)
C90 Ti2 C93 C92 78.7(5)
C91 Ti2 C93 C92 36.7(5)
C89 Ti2 C93 C92 116.4(7)
C65 Ti2 C93 C92 -118.6(5)
O6 Ti2 C93 C89 30.2(5)
O8 Ti2 C93 C89 -137.8(4)
O5 Ti2 C93 C89 125.7(5)
C90 Ti2 C93 C89 -37.7(5)
C91 Ti2 C93 C89 -79.7(5)
C92 Ti2 C93 C89 -116.4(7)
C65 Ti2 C93 C89 125.0(4)
